data_4124641
loop_
_publ_author_name
'Cohen, M.J.'
'Mikulski, C.M.'
'Garito, A.F.'
'Heeger, A.J.'
'MacDiarmid, A.G.'
'Saran, M.S.'
'Kleppinger, J.'

_publ_section_title
;
 Solid state polymerization of S2 N2 to (SN)x
;
_journal_name_full 'Journal of the American Chemical Society'
_journal_page_first 3844
_journal_page_last 3848
_journal_volume 98
_journal_year 1976
_chemical_formula_sum 'N2 S2'
_chemical_name_systematic 'S2 N2'
_space_group_IT_number 14
_symmetry_space_group_name_Hall '-P 2ybc'
_symmetry_space_group_name_H-M 'P 1 21/c 1'
_cell_angle_alpha 90
_cell_angle_beta 106.43
_cell_angle_gamma 90
_cell_formula_units_Z 2
_cell_length_a 4.485
_cell_length_b 3.767
_cell_length_c 8.452
_cell_volume 136.966
_citation_journal_id_ASTM JACSAT
_cod_data_source_file Cohen_JACSAT_1976_356.cif
_cod_data_source_block N2S2
_cod_original_cell_volume 136.9655
_cod_database_code 4124641

loop_
_symmetry_equiv_pos_as_xyz
x,y,z
-x,y+1/2,-z+1/2
-x,-y,-z
x,-y-1/2,z-1/2

loop_
_atom_site_label
_atom_site_type_symbol
_atom_site_fract_x
_atom_site_fract_y
_atom_site_fract_z
_atom_site_occupancy
_atom_site_U_iso_or_equiv
N1 N -0.1735 0.0475 0.0778 1 0.0
S1 S 0.20243 0.121 0.10635 1 0.0
